data_7003759
loop_
_publ_author_name
'Chantler, Victoria L.'
'Chatwin, Sarah L.'
'Jazzar, Rodolphe F. R.'
'Mahon, Mary F.'
'Saker, Olly'
'Whittlesey, Michael K.'

_publ_section_title
;
 Stoichiometric and catalytic reactivity of the N-heterocyclic carbene
 ruthenium hydride complexes [Ru(NHC)(L)(CO)HCl] and
 [Ru(NHC)(L)(CO)H(\h2-BH4)] (L = NHC, PPh3)
;
_journal_issue 19
_journal_name_full 'Dalton Transactions'
_journal_page_first 2603
_journal_page_last 2614
_journal_paper_doi 10.1039/b719373d
_journal_year 2008
_chemical_formula_sum 'C44 H49 Cl N4 O2 Ru'
_chemical_formula_weight 802.39
_chemical_name_systematic
;
?
;
_space_group_IT_number 14
_symmetry_cell_setting monoclinic
_symmetry_space_group_name_Hall '-P 2yab'
_symmetry_space_group_name_H-M 'P 1 21/a 1'
_atom_sites_solution_hydrogens geom
_atom_sites_solution_primary direct
_atom_sites_solution_secondary difmap
_audit_creation_method SHELXL-97
_cell_angle_alpha 90.00
_cell_angle_beta 108.646(1)
_cell_angle_gamma 90.00
_cell_formula_units_Z 4
_cell_length_a 18.5500(1)
_cell_length_b 10.8650(1)
_cell_length_c 21.1290(2)
_cell_measurement_reflns_used 69290
_cell_measurement_temperature 150(2)
_cell_measurement_theta_max 30.508
_cell_measurement_theta_min 2.910
_cell_volume 4034.94(6)
_computing_cell_refinement 'HKL Scalepack (Otwinowski & Minor 1997)'
_computing_data_reduction 'Denzo & Scalepack (Otwinowski & Minor, 1997)'
_computing_molecular_graphics 'ORTEX (P.McArdle, 1995)'
_computing_publication_material 'SHELXL-97/2 (Sheldrick,1997)'
_computing_structure_refinement 'SHELXL-97 (Sheldrick, 1997)'
_computing_structure_solution 'SHELXS-97 (Sheldrick, 1990)'
_diffrn_ambient_temperature 150(2)
_diffrn_measured_fraction_theta_full 0.996
_diffrn_measured_fraction_theta_max 0.996
_diffrn_measurement_device_type KappaCCD
_diffrn_measurement_method KappaCCD
_diffrn_radiation_monochromator graphite
_diffrn_radiation_source 'fine-focus sealed tube'
_diffrn_radiation_type MoK\a
_diffrn_radiation_wavelength 0.71073
_diffrn_reflns_av_R_equivalents 0.0469
_diffrn_reflns_av_sigmaI/netI 0.0419
_diffrn_reflns_limit_h_max 26
_diffrn_reflns_limit_h_min -26
_diffrn_reflns_limit_k_max 15
_diffrn_reflns_limit_k_min -15
_diffrn_reflns_limit_l_max 30
_diffrn_reflns_limit_l_min -29
_diffrn_reflns_number 56500
_diffrn_reflns_theta_full 30.50
_diffrn_reflns_theta_max 30.50
_diffrn_reflns_theta_min 3.54
_exptl_absorpt_coefficient_mu 0.495
_exptl_absorpt_correction_T_max 0.87
_exptl_absorpt_correction_T_min 0.83
_exptl_absorpt_correction_type multi-scan
_exptl_absorpt_process_details
;
?
;
_exptl_crystal_colour Colourless
_exptl_crystal_density_diffrn 1.321
_exptl_crystal_density_method 'not measured'
_exptl_crystal_description Parallelepiped
_exptl_crystal_F_000 1672
_exptl_crystal_size_max 0.20
_exptl_crystal_size_mid 0.20
_exptl_crystal_size_min 0.15
_refine_diff_density_max 0.408
_refine_diff_density_min -0.547
_refine_diff_density_rms 0.075
_refine_ls_extinction_method none
_refine_ls_goodness_of_fit_ref 1.086
_refine_ls_hydrogen_treatment mixed
_refine_ls_matrix_type full
_refine_ls_number_parameters 511
_refine_ls_number_reflns 12272
_refine_ls_number_restraints 1
_refine_ls_restrained_S_all 1.086
_refine_ls_R_factor_all 0.0518
_refine_ls_R_factor_gt 0.0391
_refine_ls_shift/su_max 0.001
_refine_ls_shift/su_mean 0.000
_refine_ls_structure_factor_coef Fsqd
_refine_ls_weighting_details 'calc w=1/[\s^2^(Fo^2^)+(0.0268P)^2^+2.4215P] where P=(Fo^2^+2Fc^2^)/3'
_refine_ls_weighting_scheme calc
_refine_ls_wR_factor_gt 0.0792
_refine_ls_wR_factor_ref 0.0829
_reflns_number_gt 10523
_reflns_number_total 12272
_reflns_threshold_expression >2sigma(I)
_cod_data_source_file b719373d.txt
_cod_data_source_block c:\x-ray\kappa\k06mkw10\maxus\k06mkw10
_cod_depositor_comments
;
The following automatic conversions were performed:
'_symmetry_cell_setting' value 'Monoclinic' changed to 'monoclinic'
according to '/home/saulius/struct/CIF-dictionaries/cif_core.dic'
dictionary named 'cif_core.dic' version 2.4.1 from
2010-06-29.

'_exptl_absorpt_correction_type' value 'Multi-Scan' changed
to 'multi-scan' according to
'/home/saulius/struct/CIF-dictionaries/cif_core.dic' dictionary named
'cif_core.dic' version 2.4.1 from 2010-06-29.

Automatic conversion script
Id: cif_fix_enum 1527 2010-12-29 10:47:43Z saulius 
;
_cod_original_sg_symbol_H-M P21/a
_cod_database_code 7003759

loop_
_symmetry_equiv_pos_as_xyz
'x, y, z'
'-x+1/2, y+1/2, -z'
'-x, -y, -z'
'x-1/2, -y-1/2, z'

loop_
_atom_site_label
_atom_site_type_symbol
_atom_site_fract_x
_atom_site_fract_y
_atom_site_fract_z
_atom_site_U_iso_or_equiv
_atom_site_adp_type
_atom_site_occupancy
_atom_site_symmetry_multiplicity
_atom_site_calc_flag
_atom_site_refinement_flags
_atom_site_disorder_assembly
_atom_site_disorder_group
Ru1 Ru 0.063087(7) 0.086806(12) -0.252128(6) 0.01981(4) Uani 1 1 d D . .
Cl1 Cl -0.02165(7) 0.23627(14) -0.32400(7) 0.0361(2) Uani 0.60 1 d P A 1
Cl1A Cl 0.14586(14) -0.0527(2) -0.17559(14) 0.0352(5) Uani 0.40 1 d P A 2
O1 O 0.01892(9) -0.11177(16) -0.36469(9) 0.0521(5) Uani 1 1 d . . .
O2 O 0.17241(19) -0.0782(4) -0.14828(19) 0.0562(11) Uani 0.60 1 d P A 1
O2A O -0.0412(3) 0.2924(5) -0.3331(3) 0.0574(15) Uani 0.40 1 d P A 2
N1 N 0.19540(8) 0.10512(13) -0.31699(7) 0.0228(3) Uani 1 1 d . . .
N2 N 0.20010(7) 0.25714(12) -0.25161(7) 0.0216(3) Uani 1 1 d . . .
N3 N -0.08554(7) -0.03344(12) -0.23509(7) 0.0216(3) Uani 1 1 d . . .
N4 N -0.03577(7) 0.09571(12) -0.15655(7) 0.0200(3) Uani 1 1 d . . .
C1 C 0.03478(10) -0.03949(18) -0.32367(10) 0.0301(4) Uani 1 1 d . A .
C2 C 0.1293(4) -0.0165(6) -0.1896(4) 0.0362(13) Uani 0.60 1 d P A 1
C3 C 0.15723(9) 0.15514(15) -0.27726(8) 0.0192(3) Uani 1 1 d . A .
C4 C 0.25914(10) 0.17303(18) -0.31544(10) 0.0309(4) Uani 1 1 d . A .
H4 H 0.2939 0.1555 -0.3389 0.037 Uiso 1 1 calc R . .
C5 C 0.26226(10) 0.26796(17) -0.27447(9) 0.0291(4) Uani 1 1 d . A .
H5 H 0.2998 0.3309 -0.2631 0.035 Uiso 1 1 calc R . .
C6 C 0.17294(9) 0.00113(16) -0.36104(9) 0.0246(3) Uani 1 1 d . A .
C7 C 0.20159(10) -0.11466(17) -0.33865(10) 0.0297(4) Uani 1 1 d . . .
C8 C 0.18010(12) -0.21153(19) -0.38390(11) 0.0385(5) Uani 1 1 d . A .
H8 H 0.1976 -0.2922 -0.3695 0.046 Uiso 1 1 calc R . .
C9 C 0.13414(12) -0.1942(2) -0.44900(12) 0.0424(5) Uani 1 1 d . . .
C10 C 0.10846(12) -0.0758(2) -0.47032(10) 0.0382(5) Uani 1 1 d . A .
H10 H 0.0777 -0.0631 -0.5153 0.046 Uiso 1 1 calc R . .
C11 C 0.12709(11) 0.02372(18) -0.42689(9) 0.0302(4) Uani 1 1 d . . .
C12 C 0.25350(12) -0.1371(2) -0.26856(11) 0.0420(5) Uani 1 1 d . A .
H12A H 0.2810 -0.0611 -0.2507 0.063 Uiso 1 1 calc R . .
H12B H 0.2900 -0.2019 -0.2690 0.063 Uiso 1 1 calc R . .
H12C H 0.2233 -0.1628 -0.2404 0.063 Uiso 1 1 calc R . .
C13 C 0.11221(17) -0.3025(3) -0.49630(15) 0.0687(8) Uani 1 1 d . A .
H13A H 0.1431 -0.3741 -0.4761 0.103 Uiso 1 1 calc R . .
H13B H 0.1211 -0.2818 -0.5384 0.103 Uiso 1 1 calc R . .
H13C H 0.0583 -0.3217 -0.5051 0.103 Uiso 1 1 calc R . .
C14 C 0.09708(13) 0.1512(2) -0.44873(10) 0.0404(5) Uani 1 1 d . A .
H14A H 0.0671 0.1499 -0.4962 0.061 Uiso 1 1 calc R . .
H14B H 0.1398 0.2084 -0.4416 0.061 Uiso 1 1 calc R . .
H14C H 0.0648 0.1781 -0.4226 0.061 Uiso 1 1 calc R . .
C15 C 0.18811(9) 0.35047(15) -0.20730(8) 0.0226(3) Uani 1 1 d . A .
C16 C 0.15330(10) 0.46064(16) -0.23529(9) 0.0265(3) Uani 1 1 d . . .
C17 C 0.15103(11) 0.55566(17) -0.19165(10) 0.0328(4) Uani 1 1 d . A .
H17 H 0.1282 0.6318 -0.2095 0.039 Uiso 1 1 calc R . .
C18 C 0.18135(11) 0.54214(19) -0.12242(10) 0.0345(4) Uani 1 1 d . . .
C19 C 0.21541(11) 0.43126(18) -0.09727(9) 0.0321(4) Uani 1 1 d . A .
H19 H 0.2360 0.4212 -0.0503 0.039 Uiso 1 1 calc R . .
C20 C 0.22041(9) 0.33408(16) -0.13866(9) 0.0260(3) Uani 1 1 d . . .
C21 C 0.12009(12) 0.47787(19) -0.30972(10) 0.0358(4) Uani 1 1 d . A .
H21A H 0.1602 0.4681 -0.3302 0.054 Uiso 1 1 calc R . .
H21B H 0.0981 0.5605 -0.3193 0.054 Uiso 1 1 calc R . .
H21C H 0.0803 0.4162 -0.3281 0.054 Uiso 1 1 calc R . .
C22 C 0.17704(14) 0.6461(2) -0.07586(13) 0.0507(6) Uani 1 1 d . A .
H22A H 0.1284 0.6420 -0.0670 0.076 Uiso 1 1 calc R . .
H22B H 0.1811 0.7252 -0.0968 0.076 Uiso 1 1 calc R . .
H22C H 0.2189 0.6382 -0.0337 0.076 Uiso 1 1 calc R . .
C23 C 0.25975(12) 0.21646(19) -0.10933(10) 0.0366(4) Uani 1 1 d . A .
H23A H 0.3006 0.2346 -0.0677 0.055 Uiso 1 1 calc R . .
H23B H 0.2813 0.1777 -0.1411 0.055 Uiso 1 1 calc R . .
H23C H 0.2230 0.1604 -0.1000 0.055 Uiso 1 1 calc R . .
C24 C -0.02427(9) 0.04429(15) -0.21199(8) 0.0196(3) Uani 1 1 d . A .
C25 C -0.13247(9) -0.03040(15) -0.19530(9) 0.0241(3) Uani 1 1 d . A .
H25 H -0.1776 -0.0768 -0.2016 0.029 Uiso 1 1 calc R . .
C26 C -0.10160(9) 0.05056(16) -0.14653(9) 0.0235(3) Uani 1 1 d . A .
H26 H -0.1209 0.0731 -0.1116 0.028 Uiso 1 1 calc R . .
C27 C -0.09531(10) -0.12895(17) -0.28496(10) 0.0288(4) Uani 1 1 d . A .
C28 C -0.14039(10) -0.10751(19) -0.35066(11) 0.0359(5) Uani 1 1 d . . .
C29 C -0.15040(12) -0.2063(2) -0.39516(12) 0.0486(6) Uani 1 1 d . A .
H29 H -0.1808 -0.1950 -0.4404 0.058 Uiso 1 1 calc R . .
C30 C -0.11725(15) -0.3205(2) -0.37517(15) 0.0553(7) Uani 1 1 d . . .
C31 C -0.07355(14) -0.3376(2) -0.30965(15) 0.0506(6) Uani 1 1 d . A .
H31 H -0.0508 -0.4157 -0.2961 0.061 Uiso 1 1 calc R . .
C32 C -0.06175(11) -0.24309(18) -0.26244(12) 0.0380(5) Uani 1 1 d . . .
C33 C -0.17669(12) 0.0146(2) -0.37386(10) 0.0421(5) Uani 1 1 d . A .
H33A H -0.2207 0.0255 -0.3583 0.063 Uiso 1 1 calc R . .
H33B H -0.1933 0.0177 -0.4228 0.063 Uiso 1 1 calc R . .
H33C H -0.1398 0.0804 -0.3557 0.063 Uiso 1 1 calc R . .
C34 C -0.1314(2) -0.4251(3) -0.42564(18) 0.0865(12) Uani 1 1 d . A .
H34A H -0.1020 -0.4975 -0.4045 0.130 Uiso 1 1 calc R . .
H34B H -0.1157 -0.3995 -0.4637 0.130 Uiso 1 1 calc R . .
H34C H -0.1857 -0.4456 -0.4412 0.130 Uiso 1 1 calc R . .
C35 C -0.01627(13) -0.26433(19) -0.19087(13) 0.0445(5) Uani 1 1 d . A .
H35A H 0.0275 -0.2085 -0.1781 0.067 Uiso 1 1 calc R . .
H35B H 0.0016 -0.3497 -0.1850 0.067 Uiso 1 1 calc R . .
H35C H -0.0482 -0.2486 -0.1626 0.067 Uiso 1 1 calc R . .
C36 C 0.01421(9) 0.17373(17) -0.10570(8) 0.0247(3) Uani 1 1 d . A .
C37 C 0.00498(10) 0.30142(18) -0.11047(10) 0.0306(4) Uani 1 1 d . . .
C38 C 0.04744(12) 0.3711(2) -0.05571(11) 0.0404(5) Uani 1 1 d . A .
H38 H 0.0420 0.4581 -0.0577 0.048 Uiso 1 1 calc R . .
C39 C 0.09706(12) 0.3186(2) 0.00125(11) 0.0447(6) Uani 1 1 d . . .
C40 C 0.10522(11) 0.1914(2) 0.00317(10) 0.0420(5) Uani 1 1 d . A .
H40 H 0.1400 0.1544 0.0416 0.050 Uiso 1 1 calc R . .
C41 C 0.06395(10) 0.11611(19) -0.04952(9) 0.0309(4) Uani 1 1 d . . .
C42 C -0.04758(13) 0.36188(19) -0.17162(11) 0.0405(5) Uani 1 1 d . A .
H42A H -0.0265 0.3544 -0.2085 0.061 Uiso 1 1 calc R . .
H42B H -0.0532 0.4491 -0.1624 0.061 Uiso 1 1 calc R . .
H42C H -0.0975 0.3217 -0.1840 0.061 Uiso 1 1 calc R . .
C43 C 0.14150(16) 0.3979(3) 0.05981(13) 0.0666(8) Uani 1 1 d . A .
H43A H 0.1736 0.3453 0.0954 0.100 Uiso 1 1 calc R . .
H43B H 0.1060 0.4440 0.0766 0.100 Uiso 1 1 calc R . .
H43C H 0.1736 0.4556 0.0452 0.100 Uiso 1 1 calc R . .
C44 C 0.07185(11) -0.0217(2) -0.04424(10) 0.0380(5) Uani 1 1 d . A .
H44A H 0.0263 -0.0571 -0.0374 0.057 Uiso 1 1 calc R . .
H44B H 0.1167 -0.0431 -0.0064 0.057 Uiso 1 1 calc R . .
H44C H 0.0776 -0.0547 -0.0855 0.057 Uiso 1 1 calc R . .
C2A C 0.0006(4) 0.2128(9) -0.3028(4) 0.0409(19) Uani 0.40 1 d P A 2
H1 H 0.0846(13) 0.1892(16) -0.1952(9) 0.050(7) Uiso 1 1 d D A .

loop_
_atom_site_aniso_label
_atom_site_aniso_U_11
_atom_site_aniso_U_22
_atom_site_aniso_U_33
_atom_site_aniso_U_23
_atom_site_aniso_U_13
_atom_site_aniso_U_12
Ru1 0.01709(6) 0.02124(7) 0.02373(7) -0.00445(5) 0.01020(5) -0.00362(5)
Cl1 0.0283(7) 0.0398(7) 0.0401(8) 0.0098(6) 0.0108(5) 0.0040(5)
Cl1A 0.0305(14) 0.0390(14) 0.0411(15) 0.0080(9) 0.0185(11) 0.0023(8)
O1 0.0449(9) 0.0652(11) 0.0594(10) -0.0386(9) 0.0351(8) -0.0289(8)
O2 0.0327(18) 0.080(3) 0.056(2) 0.0381(18) 0.0142(15) 0.0181(15)
O2A 0.046(3) 0.058(3) 0.066(3) 0.031(3) 0.015(2) 0.022(2)
N1 0.0210(6) 0.0254(7) 0.0255(7) -0.0029(6) 0.0123(5) -0.0023(5)
N2 0.0213(6) 0.0227(7) 0.0231(7) -0.0010(5) 0.0104(5) -0.0039(5)
N3 0.0186(6) 0.0194(7) 0.0296(7) -0.0056(6) 0.0119(5) -0.0030(5)
N4 0.0179(6) 0.0218(7) 0.0218(6) -0.0008(5) 0.0083(5) -0.0016(5)
C1 0.0245(8) 0.0356(10) 0.0356(10) -0.0082(8) 0.0171(7) -0.0072(7)
C2 0.024(3) 0.046(4) 0.044(3) 0.008(3) 0.018(2) -0.002(2)
C3 0.0180(7) 0.0211(7) 0.0190(7) 0.0004(6) 0.0065(6) -0.0002(5)
C4 0.0263(8) 0.0371(10) 0.0361(10) -0.0070(8) 0.0195(8) -0.0079(7)
C5 0.0263(8) 0.0337(9) 0.0328(9) -0.0044(8) 0.0169(7) -0.0106(7)
C6 0.0226(8) 0.0264(8) 0.0287(9) -0.0057(7) 0.0136(7) -0.0017(6)
C7 0.0246(8) 0.0306(9) 0.0377(10) -0.0028(8) 0.0154(7) 0.0035(7)
C8 0.0373(10) 0.0288(10) 0.0543(13) -0.0080(9) 0.0216(10) 0.0057(8)
C9 0.0417(11) 0.0406(12) 0.0488(13) -0.0214(10) 0.0201(10) -0.0021(9)
C10 0.0393(11) 0.0470(12) 0.0292(10) -0.0129(9) 0.0121(8) -0.0025(9)
C11 0.0312(9) 0.0340(10) 0.0286(9) -0.0037(8) 0.0143(7) -0.0018(7)
C12 0.0372(11) 0.0427(12) 0.0457(12) 0.0048(10) 0.0128(9) 0.0146(9)
C13 0.0727(19) 0.0544(16) 0.0737(19) -0.0390(15) 0.0161(15) 0.0012(14)
C14 0.0490(12) 0.0404(12) 0.0298(10) 0.0025(9) 0.0100(9) 0.0034(9)
C15 0.0205(7) 0.0237(8) 0.0253(8) -0.0040(6) 0.0097(6) -0.0060(6)
C16 0.0247(8) 0.0259(8) 0.0303(9) -0.0012(7) 0.0107(7) -0.0039(6)
C17 0.0299(9) 0.0264(9) 0.0438(11) -0.0046(8) 0.0144(8) -0.0021(7)
C18 0.0313(9) 0.0348(10) 0.0411(11) -0.0149(9) 0.0169(8) -0.0094(8)
C19 0.0294(9) 0.0411(11) 0.0259(9) -0.0090(8) 0.0090(7) -0.0095(8)
C20 0.0223(8) 0.0308(9) 0.0262(8) -0.0012(7) 0.0094(7) -0.0065(6)
C21 0.0396(11) 0.0309(10) 0.0362(10) 0.0054(8) 0.0111(8) 0.0020(8)
C22 0.0561(14) 0.0444(13) 0.0543(14) -0.0252(11) 0.0216(12) -0.0092(11)
C23 0.0389(10) 0.0414(11) 0.0268(9) 0.0033(8) 0.0066(8) -0.0004(8)
C24 0.0174(7) 0.0186(7) 0.0243(8) -0.0021(6) 0.0086(6) -0.0005(5)
C25 0.0194(7) 0.0235(8) 0.0332(9) -0.0006(7) 0.0138(7) -0.0016(6)
C26 0.0202(7) 0.0276(8) 0.0266(8) 0.0022(7) 0.0129(6) 0.0001(6)
C27 0.0234(8) 0.0256(8) 0.0441(11) -0.0162(8) 0.0202(8) -0.0102(7)
C28 0.0233(8) 0.0446(12) 0.0450(11) -0.0211(9) 0.0183(8) -0.0098(8)
C29 0.0367(11) 0.0635(15) 0.0526(13) -0.0332(12) 0.0242(10) -0.0209(10)
C30 0.0571(15) 0.0432(13) 0.0832(19) -0.0390(13) 0.0470(14) -0.0250(11)
C31 0.0543(14) 0.0278(10) 0.0869(19) -0.0232(11) 0.0469(14) -0.0138(9)
C32 0.0347(10) 0.0246(9) 0.0667(14) -0.0127(9) 0.0330(10) -0.0101(7)
C33 0.0313(10) 0.0605(14) 0.0328(11) -0.0137(10) 0.0079(8) 0.0023(9)
C34 0.118(3) 0.0605(19) 0.104(3) -0.0567(18) 0.067(2) -0.0354(18)
C35 0.0437(12) 0.0244(10) 0.0730(16) 0.0039(10) 0.0293(11) 0.0030(8)
C36 0.0210(7) 0.0342(9) 0.0217(8) -0.0062(7) 0.0107(6) -0.0057(6)
C37 0.0291(9) 0.0323(10) 0.0347(10) -0.0094(8) 0.0161(8) -0.0085(7)
C38 0.0409(11) 0.0415(11) 0.0450(12) -0.0192(10) 0.0226(10) -0.0181(9)
C39 0.0352(11) 0.0693(16) 0.0336(11) -0.0210(11) 0.0165(9) -0.0233(10)
C40 0.0285(9) 0.0731(16) 0.0241(9) -0.0057(10) 0.0079(7) -0.0106(10)
C41 0.0234(8) 0.0476(11) 0.0244(9) -0.0013(8) 0.0115(7) -0.0035(7)
C42 0.0473(12) 0.0253(10) 0.0471(12) -0.0045(9) 0.0126(10) -0.0016(8)
C43 0.0588(16) 0.096(2) 0.0448(14) -0.0376(14) 0.0165(12) -0.0354(15)
C44 0.0330(10) 0.0540(13) 0.0270(9) 0.0079(9) 0.0098(8) 0.0098(9)
C2A 0.023(4) 0.056(5) 0.044(5) 0.013(4) 0.013(3) 0.001(3)

loop_
_atom_type_symbol
_atom_type_description
_atom_type_scat_dispersion_real
_atom_type_scat_dispersion_imag
_atom_type_scat_source
C C 0.0033 0.0016 'International Tables Vol C Tables 4.2.6.8 and 6.1.1.4'
H H 0.0000 0.0000 'International Tables Vol C Tables 4.2.6.8 and 6.1.1.4'
O O 0.0106 0.0060 'International Tables Vol C Tables 4.2.6.8 and 6.1.1.4'
N N 0.0061 0.0033 'International Tables Vol C Tables 4.2.6.8 and 6.1.1.4'
Ru Ru -1.2594 0.8363 'International Tables Vol C Tables 4.2.6.8 and 6.1.1.4'
Cl Cl 0.1484 0.1585 'International Tables Vol C Tables 4.2.6.8 and 6.1.1.4'

loop_
_geom_angle_atom_site_label_1
_geom_angle_atom_site_label_2
_geom_angle_atom_site_label_3
_geom_angle
_geom_angle_site_symmetry_1
_geom_angle_site_symmetry_3
_geom_angle_publ_flag
H1 Ru1 C2 86.3(9) . . ?
H1 Ru1 C2A 83.2(9) . . ?
C2 Ru1 C2A 169.6(4) . . ?
H1 Ru1 C1 179.1(9) . . ?
C2 Ru1 C1 94.4(3) . . ?
C2A Ru1 C1 96.0(3) . . ?
H1 Ru1 C24 83.5(8) . . ?
C2 Ru1 C24 90.0(2) . . ?
C2A Ru1 C24 88.6(3) . . ?
C1 Ru1 C24 96.02(7) . . ?
H1 Ru1 C3 85.3(8) . . ?
C2 Ru1 C3 88.8(2) . . ?
C2A Ru1 C3 90.5(3) . . ?
C1 Ru1 C3 95.17(6) . . ?
C24 Ru1 C3 168.81(6) . . ?
H1 Ru1 Cl1A 88.9(8) . . ?
C2 Ru1 Cl1A 2.5(3) . . ?
C2A Ru1 Cl1A 172.1(3) . . ?
C1 Ru1 Cl1A 91.91(9) . . ?
C24 Ru1 Cl1A 89.94(7) . . ?
C3 Ru1 Cl1A 89.38(7) . . ?
H1 Ru1 Cl1 87.8(8) . . ?
C2 Ru1 Cl1 174.0(3) . . ?
C2A Ru1 Cl1 4.6(3) . . ?
C1 Ru1 Cl1 91.45(7) . . ?
C24 Ru1 Cl1 88.33(5) . . ?
C3 Ru1 Cl1 91.70(5) . . ?
Cl1A Ru1 Cl1 176.37(8) . . ?
C3 N1 C4 112.22(14) . . ?
C3 N1 C6 127.44(13) . . ?
C4 N1 C6 120.15(14) . . ?
C3 N2 C5 111.82(13) . . ?
C3 N2 C15 129.33(13) . . ?
C5 N2 C15 118.84(13) . . ?
C24 N3 C25 112.17(13) . . ?
C24 N3 C27 126.55(13) . . ?
C25 N3 C27 119.99(13) . . ?
C24 N4 C26 111.63(13) . . ?
C24 N4 C36 129.30(13) . . ?
C26 N4 C36 118.55(13) . . ?
O1 C1 Ru1 179.65(16) . . ?
O2 C2 Ru1 177.4(8) . . ?
N2 C3 N1 102.40(13) . . ?
N2 C3 Ru1 127.27(11) . . ?
N1 C3 Ru1 130.06(11) . . ?
C5 C4 N1 106.64(15) . . ?
C4 C5 N2 106.92(15) . . ?
C7 C6 C11 122.80(17) . . ?
C7 C6 N1 119.42(16) . . ?
C11 C6 N1 117.60(16) . . ?
C6 C7 C8 117.18(18) . . ?
C6 C7 C12 122.43(17) . . ?
C8 C7 C12 120.39(18) . . ?
C9 C8 C7 122.12(19) . . ?
C8 C9 C10 119.06(18) . . ?
C8 C9 C13 120.2(2) . . ?
C10 C9 C13 120.8(2) . . ?
C11 C10 C9 121.2(2) . . ?
C10 C11 C6 117.62(18) . . ?
C10 C11 C14 121.55(18) . . ?
C6 C11 C14 120.80(17) . . ?
C20 C15 C16 122.47(16) . . ?
C20 C15 N2 118.76(15) . . ?
C16 C15 N2 118.21(15) . . ?
C17 C16 C15 117.50(17) . . ?
C17 C16 C21 120.66(17) . . ?
C15 C16 C21 121.83(16) . . ?
C16 C17 C18 121.85(18) . . ?
C19 C18 C17 118.35(17) . . ?
C19 C18 C22 120.7(2) . . ?
C17 C18 C22 120.9(2) . . ?
C18 C19 C20 122.16(18) . . ?
C15 C20 C19 117.66(17) . . ?
C15 C20 C23 121.91(16) . . ?
C19 C20 C23 120.43(17) . . ?
N3 C24 N4 102.49(13) . . ?
N3 C24 Ru1 130.33(11) . . ?
N4 C24 Ru1 127.08(11) . . ?
C26 C25 N3 106.56(14) . . ?
C25 C26 N4 107.15(14) . . ?
C28 C27 C32 123.15(17) . . ?
C28 C27 N3 120.07(17) . . ?
C32 C27 N3 116.65(18) . . ?
C27 C28 C29 116.7(2) . . ?
C27 C28 C33 122.59(17) . . ?
C29 C28 C33 120.7(2) . . ?
C30 C29 C28 122.0(2) . . ?
C31 C30 C29 119.2(2) . . ?
C31 C30 C34 121.2(3) . . ?
C29 C30 C34 119.5(3) . . ?
C30 C31 C32 121.7(2) . . ?
C31 C32 C27 117.2(2) . . ?
C31 C32 C35 121.1(2) . . ?
C27 C32 C35 121.73(18) . . ?
C41 C36 C37 122.58(17) . . ?
C41 C36 N4 117.42(16) . . ?
C37 C36 N4 119.55(16) . . ?
C38 C37 C36 117.07(19) . . ?
C38 C37 C42 121.05(19) . . ?
C36 C37 C42 121.88(16) . . ?
C39 C38 C37 122.7(2) . . ?
C38 C39 C40 118.13(19) . . ?
C38 C39 C43 120.9(2) . . ?
C40 C39 C43 121.0(2) . . ?
C39 C40 C41 122.2(2) . . ?
C40 C41 C36 117.38(19) . . ?
C40 C41 C44 120.53(19) . . ?
C36 C41 C44 122.07(17) . . ?
O2A C2A Ru1 176.9(8) . . ?

loop_
_geom_bond_atom_site_label_1
_geom_bond_atom_site_label_2
_geom_bond_distance
_geom_bond_site_symmetry_2
_geom_bond_publ_flag
Ru1 H1 1.594(9) . ?
Ru1 C2 1.864(6) . ?
Ru1 C2A 1.890(8) . ?
Ru1 C1 1.9840(19) . ?
Ru1 C24 2.1064(15) . ?
Ru1 C3 2.1158(15) . ?
Ru1 Cl1A 2.384(2) . ?
Ru1 Cl1 2.4264(15) . ?
O1 C1 1.136(2) . ?
O2 C2 1.186(5) . ?
O2A C2A 1.200(8) . ?
N1 C3 1.372(2) . ?
N1 C4 1.385(2) . ?
N1 C6 1.438(2) . ?
N2 C3 1.371(2) . ?
N2 C5 1.390(2) . ?
N2 C15 1.445(2) . ?
N3 C24 1.374(2) . ?
N3 C25 1.390(2) . ?
N3 C27 1.448(2) . ?
N4 C24 1.375(2) . ?
N4 C26 1.3935(19) . ?
N4 C36 1.447(2) . ?
C4 C5 1.336(3) . ?
C6 C7 1.389(3) . ?
C6 C11 1.401(3) . ?
C7 C8 1.392(3) . ?
C7 C12 1.506(3) . ?
C8 C9 1.380(3) . ?
C9 C10 1.396(3) . ?
C9 C13 1.513(3) . ?
C10 C11 1.389(3) . ?
C11 C14 1.509(3) . ?
C15 C20 1.392(2) . ?
C15 C16 1.398(2) . ?
C16 C17 1.394(3) . ?
C16 C21 1.506(3) . ?
C17 C18 1.397(3) . ?
C18 C19 1.385(3) . ?
C18 C22 1.517(3) . ?
C19 C20 1.393(3) . ?
C20 C23 1.504(3) . ?
C25 C26 1.337(2) . ?
C27 C28 1.392(3) . ?
C27 C32 1.401(3) . ?
C28 C29 1.400(3) . ?
C28 C33 1.497(3) . ?
C29 C30 1.389(4) . ?
C30 C31 1.375(4) . ?
C30 C34 1.523(3) . ?
C31 C32 1.399(3) . ?
C32 C35 1.495(3) . ?
C36 C41 1.397(3) . ?
C36 C37 1.398(3) . ?
C37 C38 1.396(3) . ?
C37 C42 1.499(3) . ?
C38 C39 1.383(3) . ?
C39 C40 1.390(4) . ?
C39 C43 1.516(3) . ?
C40 C41 1.396(3) . ?
C41 C44 1.505(3) . ?
